data_7016349
loop_
_publ_author_name
'Yuan, Dan'
'Tang, Haoyun'
'Xiao, Linfei'
'Huynh, Han Vinh'

_publ_section_title
;
 CSC-pincer versus pseudo-pincer complexes of palladium(ii): a
 comparative study on complexation and catalytic activities of NHC
 complexes.
;
_journal_issue 35
_journal_name_full 'Dalton transactions (Cambridge, England : 2003)'
_journal_page_first 8788
_journal_page_last 8795
_journal_paper_doi 10.1039/c1dt10269a
_journal_volume 40
_journal_year 2011
_chemical_formula_sum 'C24 H22 Br2 Cl4 N4 Pd S'
_chemical_formula_weight 806.54
_chemical_name_systematic
;
?
;
_space_group_IT_number 9
_symmetry_cell_setting monoclinic
_symmetry_space_group_name_Hall 'C -2yc'
_symmetry_space_group_name_H-M 'C 1 c 1'
_atom_sites_solution_hydrogens geom
_atom_sites_solution_primary direct
_atom_sites_solution_secondary difmap
_audit_creation_method SHELXL-97
_cell_angle_alpha 90.00
_cell_angle_beta 109.592(2)
_cell_angle_gamma 90.00
_cell_formula_units_Z 4
_cell_length_a 13.1950(12)
_cell_length_b 11.2449(10)
_cell_length_c 19.3922(17)
_cell_measurement_reflns_used 818
_cell_measurement_temperature 100(2)
_cell_measurement_theta_max 27.49
_cell_measurement_theta_min 2.91
_cell_volume 2710.8(4)
_computing_cell_refinement 'Bruker SMART'
_computing_data_collection 'Bruker SMART'
_computing_data_reduction 'Bruker SAINT'
_computing_molecular_graphics 'Bruker SHELXTL'
_computing_publication_material 'Bruker SHELXTL'
_computing_structure_refinement 'SHELXL-97 (Sheldrick, 1997)'
_computing_structure_solution 'SHELXS-97 (Sheldrick, 1990)'
_diffrn_ambient_temperature 100(2)
_diffrn_measured_fraction_theta_full 1.000
_diffrn_measured_fraction_theta_max 1.000
_diffrn_measurement_device_type 'CCD area detector'
_diffrn_measurement_method 'phi and omega scans'
_diffrn_radiation_monochromator graphite
_diffrn_radiation_source 'fine-focus sealed tube'
_diffrn_radiation_type MoK\a
_diffrn_radiation_wavelength 0.71073
_diffrn_reflns_av_R_equivalents 0.0297
_diffrn_reflns_av_sigmaI/netI 0.0597
_diffrn_reflns_limit_h_max 17
_diffrn_reflns_limit_h_min -16
_diffrn_reflns_limit_k_max 14
_diffrn_reflns_limit_k_min -11
_diffrn_reflns_limit_l_max 23
_diffrn_reflns_limit_l_min -25
_diffrn_reflns_number 9595
_diffrn_reflns_theta_full 27.50
_diffrn_reflns_theta_max 27.50
_diffrn_reflns_theta_min 2.23
_exptl_absorpt_coefficient_mu 4.128
_exptl_absorpt_correction_T_max 0.6963
_exptl_absorpt_correction_T_min 0.5262
_exptl_absorpt_correction_type multi-scan
_exptl_absorpt_process_details 'Sadabs, (Sheldrick 2001)'
_exptl_crystal_colour COLOURLESS
_exptl_crystal_density_diffrn 1.976
_exptl_crystal_density_meas ?
_exptl_crystal_density_method 'not measured'
_exptl_crystal_description BLOCK
_exptl_crystal_F_000 1576
_exptl_crystal_size_max 0.56
_exptl_crystal_size_mid 0.26
_exptl_crystal_size_min 0.20
_refine_diff_density_max 1.229
_refine_diff_density_min -1.456
_refine_diff_density_rms 0.180
_refine_ls_abs_structure_details 'Flack H D (1983), Acta Cryst. A39, 876-881'
_refine_ls_abs_structure_Flack 0.096(13)
_refine_ls_extinction_method none
_refine_ls_goodness_of_fit_ref 1.049
_refine_ls_hydrogen_treatment constr
_refine_ls_matrix_type full
_refine_ls_number_parameters 325
_refine_ls_number_reflns 5610
_refine_ls_number_restraints 14
_refine_ls_restrained_S_all 1.048
_refine_ls_R_factor_all 0.0527
_refine_ls_R_factor_gt 0.0476
_refine_ls_shift/su_max 0.000
_refine_ls_shift/su_mean 0.000
_refine_ls_structure_factor_coef Fsqd
_refine_ls_weighting_details 'calc w=1/[\s^2^(Fo^2^)+(0.0644P)^2^+17.4605P] where P=(Fo^2^+2Fc^2^)/3'
_refine_ls_weighting_scheme calc
_refine_ls_wR_factor_gt 0.1251
_refine_ls_wR_factor_ref 0.1285
_reflns_number_gt 5120
_reflns_number_total 5610
_reflns_threshold_expression >2sigma(I)
_cod_data_source_file c1dt10269a.txt
_cod_data_source_block b038cc
_cod_depositor_comments
;
The following automatic conversions were performed:

'_symmetry_cell_setting' value 'Monoclinic' changed to 'monoclinic'
according to /home/saulius/struct/CIF-dictionaries/cif_core.dic
dictionary named 'cif_core.dic' version 2.4.1 from
2010-06-29.

'_exptl_absorpt_correction_type' value 'Multi-scan'
changed to 'multi-scan' according to
/home/saulius/struct/CIF-dictionaries/cif_core.dic dictionary named
'cif_core.dic' version 2.4.1 from 2010-06-29.

Automatic conversion script
Id: cif_fix_values 1715 2011-07-08 13:25:40Z adriana 

The following automatic conversions were performed:

'_exptl_crystal_density_meas' value 'Not Measured' was changed to '?'
- the value is perceived as not measured.

Automatic conversion script
Id: cif_fix_values 3008 2015-01-20 13:52:24Z robertas 
;
_cod_original_sg_symbol_H-M Cc
_cod_database_code 7016349

loop_
_symmetry_equiv_pos_as_xyz
'x, y, z'
'x, -y, z+1/2'
'x+1/2, y+1/2, z'
'x+1/2, -y+1/2, z+1/2'

loop_
_atom_site_label
_atom_site_type_symbol
_atom_site_fract_x
_atom_site_fract_y
_atom_site_fract_z
_atom_site_U_iso_or_equiv
_atom_site_adp_type
_atom_site_occupancy
_atom_site_symmetry_multiplicity
_atom_site_calc_flag
_atom_site_refinement_flags
Pd1 Pd 0.14182(4) 0.82106(4) 0.57837(3) 0.00874(12) Uani 1 1 d .
Br1 Br 0.04816(6) 0.82787(7) 0.66659(4) 0.0235(2) Uani 1 1 d .
Br2 Br 0.23124(7) 0.82239(8) 0.48814(5) 0.0299(2) Uani 1 1 d .
S1 S 0.22292(16) 0.44712(15) 0.62673(11) 0.0184(4) Uani 1 1 d .
Cl1 Cl 0.54203(15) 1.03287(17) 0.76012(11) 0.0194(4) Uani 1 1 d .
Cl2 Cl 0.52449(14) 0.75025(16) 0.82477(10) 0.0157(4) Uani 1 1 d .
Cl3 Cl -0.15098(19) 0.49994(18) 0.38379(12) 0.0293(5) Uani 1 1 d .
Cl4 Cl -0.28816(16) 0.7704(2) 0.37010(12) 0.0288(5) Uani 1 1 d .
N1 N 0.3497(5) 0.9512(5) 0.6682(3) 0.0092(11) Uani 1 1 d .
N2 N 0.3373(5) 0.7733(5) 0.7086(3) 0.0102(12) Uani 1 1 d .
N3 N -0.0889(5) 0.8132(5) 0.4692(4) 0.0140(13) Uani 1 1 d .
N4 N -0.0065(5) 0.6464(6) 0.4784(3) 0.0149(13) Uani 1 1 d .
C1 C 0.2842(6) 0.8558(6) 0.6576(4) 0.0119(14) Uani 1 1 d .
C2 C 0.4434(6) 0.9304(6) 0.7270(4) 0.0137(15) Uani 1 1 d .
C3 C 0.4371(6) 0.8209(6) 0.7526(4) 0.0134(15) Uani 1 1 d .
C4 C 0.3300(6) 1.0551(6) 0.6202(4) 0.0146(15) Uani 1 1 d .
H4A H 0.3349 1.0314 0.5722 0.017 Uiso 1 1 calc R
H4B H 0.3863 1.1155 0.6418 0.017 Uiso 1 1 calc R
C5 C 0.2192(6) 1.1098(6) 0.6086(4) 0.0126(14) Uani 1 1 d .
C6 C 0.1592(7) 1.1521(7) 0.5390(5) 0.0209(18) Uani 1 1 d .
H6 H 0.1855 1.1445 0.4992 0.025 Uiso 1 1 calc R
C7 C 0.0582(7) 1.2066(7) 0.5293(5) 0.0239(19) Uani 1 1 d .
H7 H 0.0161 1.2372 0.4828 0.029 Uiso 1 1 calc R
C8 C 0.0216(7) 1.2147(7) 0.5891(5) 0.0246(19) Uani 1 1 d .
H8 H -0.0461 1.2509 0.5826 0.030 Uiso 1 1 calc R
C9 C 0.0784(7) 1.1735(7) 0.6540(5) 0.0240(19) Uani 1 1 d .
H9 H 0.0502 1.1795 0.6930 0.029 Uiso 1 1 calc R
C10 C 0.1803(6) 1.1206(7) 0.6673(4) 0.0174(16) Uani 1 1 d .
H10 H 0.2214 1.0931 0.7148 0.021 Uiso 1 1 calc R
C11 C 0.2980(6) 0.6521(6) 0.7109(4) 0.0121(14) Uani 1 1 d .
H11A H 0.2212 0.6549 0.7068 0.015 Uiso 1 1 calc R
H11B H 0.3387 0.6152 0.7585 0.015 Uiso 1 1 calc R
C12 C 0.3106(6) 0.5766(6) 0.6488(4) 0.0120(14) Uani 1 1 d .
H12A H 0.3862 0.5496 0.6627 0.014 Uiso 1 1 calc R
H12B H 0.2952 0.6267 0.6045 0.014 Uiso 1 1 calc R
C13 C 0.0050(6) 0.7609(7) 0.5019(4) 0.0142(15) Uani 1 1 d .
C14 C -0.1618(6) 0.7345(7) 0.4225(4) 0.0179(16) Uani 1 1 d U
C15 C -0.1091(6) 0.6300(7) 0.4292(4) 0.0207(17) Uani 1 1 d U
C16 C -0.1131(6) 0.9410(6) 0.4781(4) 0.0135(15) Uani 1 1 d .
H16A H -0.0583 0.9728 0.5227 0.016 Uiso 1 1 calc R
H16B H -0.1840 0.9468 0.4849 0.016 Uiso 1 1 calc R
C17 C -0.1144(6) 1.0165(6) 0.4129(4) 0.0133(14) Uani 1 1 d .
C18 C -0.0248(6) 1.0130(7) 0.3888(4) 0.0183(16) Uani 1 1 d .
H18 H 0.0337 0.9610 0.4115 0.022 Uiso 1 1 calc R
C19 C -0.0226(7) 1.0857(7) 0.3319(4) 0.0201(17) Uani 1 1 d .
H19 H 0.0376 1.0831 0.3155 0.024 Uiso 1 1 calc R
C20 C -0.1079(7) 1.1629(6) 0.2982(5) 0.0209(17) Uani 1 1 d .
H20 H -0.1055 1.2137 0.2596 0.025 Uiso 1 1 calc R
C21 C -0.1949(8) 1.1640(8) 0.3216(5) 0.0263(19) Uani 1 1 d .
H21 H -0.2538 1.2153 0.2987 0.032 Uiso 1 1 calc R
C22 C -0.1980(6) 1.0889(7) 0.3802(4) 0.0171(16) Uani 1 1 d .
H22 H -0.2587 1.0899 0.3960 0.021 Uiso 1 1 calc R
C23 C 0.0790(6) 0.5589(6) 0.5035(4) 0.0125(14) Uani 1 1 d .
H23A H 0.1470 0.5936 0.5016 0.015 Uiso 1 1 calc R
H23B H 0.0613 0.4891 0.4705 0.015 Uiso 1 1 calc R
C24 C 0.0946(6) 0.5186(6) 0.5824(4) 0.0116(14) Uani 1 1 d .
H24A H 0.0362 0.4627 0.5815 0.014 Uiso 1 1 calc R
H24B H 0.0885 0.5888 0.6117 0.014 Uiso 1 1 calc R

loop_
_atom_site_aniso_label
_atom_site_aniso_U_11
_atom_site_aniso_U_22
_atom_site_aniso_U_33
_atom_site_aniso_U_23
_atom_site_aniso_U_13
_atom_site_aniso_U_12
Pd1 0.0078(2) 0.0083(2) 0.0082(2) 0.0003(2) 0.00024(16) -0.0007(2)
Br1 0.0237(5) 0.0252(5) 0.0223(5) 0.0005(3) 0.0085(4) -0.0002(3)
Br2 0.0281(5) 0.0353(6) 0.0264(5) -0.0009(4) 0.0092(4) -0.0004(4)
S1 0.0184(9) 0.0065(8) 0.0256(10) 0.0009(7) 0.0011(8) 0.0002(7)
Cl1 0.0165(9) 0.0163(9) 0.0203(9) 0.0000(7) -0.0005(7) -0.0088(7)
Cl2 0.0121(8) 0.0188(9) 0.0122(8) 0.0028(6) -0.0012(6) 0.0013(6)
Cl3 0.0374(12) 0.0216(10) 0.0210(10) -0.0028(8) -0.0008(9) -0.0181(9)
Cl4 0.0132(9) 0.0376(12) 0.0255(10) 0.0129(9) -0.0069(8) -0.0086(8)
N1 0.005(3) 0.013(3) 0.008(3) 0.002(2) 0.000(2) -0.003(2)
N2 0.009(3) 0.008(3) 0.013(3) -0.001(2) 0.004(2) 0.000(2)
N3 0.008(3) 0.016(3) 0.015(3) 0.003(2) 0.000(3) -0.001(2)
N4 0.013(3) 0.021(3) 0.008(3) -0.002(2) 0.000(3) -0.004(2)
C1 0.010(3) 0.013(3) 0.011(3) -0.003(3) 0.001(3) 0.001(3)
C2 0.010(3) 0.014(3) 0.017(4) -0.003(3) 0.005(3) 0.004(3)
C3 0.013(4) 0.013(3) 0.011(3) -0.005(3) 0.001(3) -0.003(3)
C4 0.015(4) 0.013(4) 0.016(4) 0.002(3) 0.006(3) -0.004(3)
C5 0.009(3) 0.008(3) 0.019(4) 0.003(3) 0.002(3) -0.002(3)
C6 0.022(4) 0.013(4) 0.020(4) 0.000(3) -0.002(3) 0.003(3)
C7 0.018(4) 0.011(4) 0.032(5) 0.001(3) -0.007(4) 0.002(3)
C8 0.016(4) 0.011(4) 0.046(6) -0.007(3) 0.008(4) -0.003(3)
C9 0.023(4) 0.020(4) 0.034(5) -0.007(3) 0.016(4) 0.000(3)
C10 0.015(4) 0.016(4) 0.016(4) -0.006(3) -0.003(3) -0.002(3)
C11 0.012(3) 0.013(3) 0.011(3) -0.002(3) 0.005(3) -0.004(3)
C12 0.011(3) 0.010(3) 0.012(3) -0.001(3) 0.001(3) 0.001(3)
C13 0.016(4) 0.021(4) 0.005(3) 0.003(3) 0.002(3) 0.003(3)
C14 0.012(3) 0.026(4) 0.012(3) 0.003(3) -0.001(3) -0.007(3)
C15 0.021(4) 0.023(4) 0.016(4) 0.000(3) 0.003(3) -0.017(3)
C16 0.011(3) 0.015(4) 0.015(4) -0.006(3) 0.005(3) 0.004(3)
C17 0.019(4) 0.007(3) 0.011(3) -0.003(3) 0.001(3) -0.001(3)
C18 0.012(3) 0.024(4) 0.019(4) -0.005(3) 0.005(3) -0.005(3)
C19 0.027(4) 0.017(4) 0.017(4) -0.007(3) 0.009(3) -0.006(3)
C20 0.028(4) 0.010(4) 0.022(4) 0.003(3) 0.004(3) -0.004(3)
C21 0.030(5) 0.029(5) 0.016(4) 0.004(3) 0.003(4) 0.009(4)
C22 0.018(4) 0.020(4) 0.013(4) -0.002(3) 0.004(3) 0.001(3)
C23 0.015(3) 0.007(3) 0.015(3) 0.000(3) 0.004(3) -0.002(3)
C24 0.009(3) 0.010(3) 0.014(3) 0.001(3) 0.001(3) 0.000(3)

loop_
_atom_type_symbol
_atom_type_description
_atom_type_scat_dispersion_real
_atom_type_scat_dispersion_imag
_atom_type_scat_source
C C 0.0033 0.0016 'International Tables Vol C Tables 4.2.6.8 and 6.1.1.4'
H H 0.0000 0.0000 'International Tables Vol C Tables 4.2.6.8 and 6.1.1.4'
N N 0.0061 0.0033 'International Tables Vol C Tables 4.2.6.8 and 6.1.1.4'
S S 0.1246 0.1234 'International Tables Vol C Tables 4.2.6.8 and 6.1.1.4'
Cl Cl 0.1484 0.1585 'International Tables Vol C Tables 4.2.6.8 and 6.1.1.4'
Pd Pd -0.9988 1.0072 'International Tables Vol C Tables 4.2.6.8 and 6.1.1.4'
Br Br -0.2901 2.4595 'International Tables Vol C Tables 4.2.6.8 and 6.1.1.4'

loop_
_geom_angle_atom_site_label_1
_geom_angle_atom_site_label_2
_geom_angle_atom_site_label_3
_geom_angle
C1 Pd1 C13 171.7(3)
C1 Pd1 Br2 89.7(2)
C13 Pd1 Br2 90.2(2)
C1 Pd1 Br1 91.2(2)
C13 Pd1 Br1 89.3(2)
Br2 Pd1 Br1 177.46(4)
C24 S1 C12 100.1(3)
C1 N1 C2 109.9(6)
C1 N1 C4 124.7(6)
C2 N1 C4 125.1(6)
C1 N2 C3 109.1(6)
C1 N2 C11 123.6(6)
C3 N2 C11 127.1(6)
C13 N3 C14 111.1(6)
C13 N3 C16 124.9(6)
C14 N3 C16 123.9(6)
C13 N4 C15 109.4(7)
C13 N4 C23 122.9(6)
C15 N4 C23 127.7(7)
N1 C1 N2 106.4(6)
N1 C1 Pd1 130.8(5)
N2 C1 Pd1 122.5(5)
C3 C2 N1 108.0(6)
C3 C2 Cl1 128.3(6)
N1 C2 Cl1 123.7(5)
C2 C3 N2 106.6(6)
C2 C3 Cl2 129.1(6)
N2 C3 Cl2 124.2(5)
N1 C4 C5 111.8(6)
C6 C5 C10 120.8(7)
C6 C5 C4 118.8(7)
C10 C5 C4 120.4(6)
C5 C6 C7 118.5(8)
C8 C7 C6 119.1(8)
C9 C8 C7 121.7(8)
C8 C9 C10 121.7(9)
C5 C10 C9 118.2(7)
N2 C11 C12 111.1(6)
C11 C12 S1 113.7(5)
N3 C13 N4 106.2(6)
N3 C13 Pd1 131.4(6)
N4 C13 Pd1 122.2(5)
C15 C14 N3 105.6(6)
C15 C14 Cl4 129.9(6)
N3 C14 Cl4 124.5(6)
C14 C15 N4 107.7(7)
C14 C15 Cl3 129.2(6)
N4 C15 Cl3 123.0(7)
N3 C16 C17 112.6(6)
C22 C17 C18 120.4(7)
C22 C17 C16 120.6(7)
C18 C17 C16 118.9(7)
C19 C18 C17 119.5(7)
C18 C19 C20 120.8(8)
C21 C20 C19 118.9(8)
C20 C21 C22 120.6(8)
C17 C22 C21 119.7(8)
N4 C23 C24 111.2(6)
C23 C24 S1 113.2(5)

loop_
_geom_bond_atom_site_label_1
_geom_bond_atom_site_label_2
_geom_bond_distance
Pd1 C1 2.027(7)
Pd1 C13 2.030(7)
Pd1 Br2 2.4165(11)
Pd1 Br1 2.4243(10)
S1 C24 1.810(7)
S1 C12 1.819(7)
Cl1 C2 1.695(7)
Cl2 C3 1.685(7)
Cl3 C15 1.701(8)
Cl4 C14 1.685(8)
N1 C1 1.349(9)
N1 C2 1.392(9)
N1 C4 1.463(9)
N2 C1 1.366(9)
N2 C3 1.413(9)
N2 C11 1.463(9)
N3 C13 1.325(9)
N3 C14 1.394(10)
N3 C16 1.495(9)
N4 C13 1.357(10)
N4 C15 1.383(9)
N4 C23 1.452(9)
C2 C3 1.340(10)
C4 C5 1.532(10)
C5 C6 1.398(10)
C5 C10 1.403(11)
C6 C7 1.421(12)
C7 C8 1.402(14)
C8 C9 1.314(13)
C9 C10 1.413(11)
C11 C12 1.528(10)
C14 C15 1.349(12)
C16 C17 1.518(10)
C17 C22 1.346(10)
C17 C18 1.410(11)
C18 C19 1.381(11)
C19 C20 1.397(11)
C20 C21 1.370(13)
C21 C22 1.427(12)
C23 C24 1.542(10)
